data_7119860
loop_
_publ_author_name
'Lakshmi, Vellanki'
'Haketa, Yohei'
'Yamakado, Ryohei'
'Yasuda, Nobuhiro'
'Maeda, Hiromitsu'

_publ_section_title
;
 Dimension-controlled assemblies of anion-responsive \p-electronic systems
 bearing aryl substituents with fan-shaped geometries.
;
_journal_issue 27
_journal_name_full 'Chemical communications (Cambridge, England)'
_journal_page_first 3834
_journal_page_last 3837
_journal_paper_doi 10.1039/c7cc01551h
_journal_volume 53
_journal_year 2017
_chemical_formula_moiety 'C27 H25 B F2 N2 O2, C28 H30 N3, 0.191(C6), 1.309(C Cl2), Cl'
_chemical_formula_sum 'C57.46 H55 B Cl3.62 F2 N5 O2'
_chemical_formula_weight 1024.59
_space_group_crystal_system triclinic
_space_group_IT_number 2
_space_group_name_Hall '-P 1'
_space_group_name_H-M_alt 'P -1'
_symmetry_space_group_name_Hall '-P 1'
_symmetry_space_group_name_H-M 'P -1'
_atom_sites_solution_hydrogens geom
_audit_creation_method SHELXL-2014/7
_audit_update_record
;
2017-02-21 deposited with the CCDC.
2017-03-17 downloaded from the CCDC.
;
_cell_angle_alpha 72.702(9)
_cell_angle_beta 85.311(12)
_cell_angle_gamma 88.492(12)
_cell_formula_units_Z 4
_cell_length_a 8.5862(12)
_cell_length_b 19.717(2)
_cell_length_c 31.483(3)
_cell_measurement_reflns_used 2665
_cell_measurement_temperature 93(2)
_cell_measurement_theta_max 68.25
_cell_measurement_theta_min 25.39
_cell_volume 5071.8(10)
_computing_structure_refinement 'SHELXL-2014/7 (Sheldrick, 2014)'
_diffrn_ambient_temperature 93(2)
_diffrn_detector_area_resol_mean 5.8140
_diffrn_measured_fraction_theta_full 0.953
_diffrn_measured_fraction_theta_max 0.953
_diffrn_measurement_device_type 'Rigaku XtaLAB P200'
_diffrn_measurement_method \w
_diffrn_radiation_type CuK\a
_diffrn_radiation_wavelength 1.54187
_diffrn_reflns_av_R_equivalents 0.0801
_diffrn_reflns_av_unetI/netI 0.0851
_diffrn_reflns_Laue_measured_fraction_full 0.953
_diffrn_reflns_Laue_measured_fraction_max 0.953
_diffrn_reflns_limit_h_max 10
_diffrn_reflns_limit_h_min -9
_diffrn_reflns_limit_k_max 23
_diffrn_reflns_limit_k_min -23
_diffrn_reflns_limit_l_max 37
_diffrn_reflns_limit_l_min -37
_diffrn_reflns_number 62082
_diffrn_reflns_point_group_measured_fraction_full 0.953
_diffrn_reflns_point_group_measured_fraction_max 0.953
_diffrn_reflns_theta_full 65.999
_diffrn_reflns_theta_max 65.999
_diffrn_reflns_theta_min 6.544
_exptl_absorpt_coefficient_mu 2.389
_exptl_absorpt_correction_T_max 0.976
_exptl_absorpt_correction_T_min 0.773
_exptl_absorpt_correction_type multi-scan
_exptl_absorpt_process_details 'REQAB (Rigaku, 1998)'
_exptl_crystal_colour Orange
_exptl_crystal_density_diffrn 1.342
_exptl_crystal_description Prism
_exptl_crystal_F_000 2141
_exptl_crystal_size_max 0.220
_exptl_crystal_size_mid 0.090
_exptl_crystal_size_min 0.010
_refine_diff_density_max 1.227
_refine_diff_density_min -1.080
_refine_diff_density_rms 0.103
_refine_ls_extinction_method none
_refine_ls_goodness_of_fit_ref 1.012
_refine_ls_hydrogen_treatment constr
_refine_ls_matrix_type full
_refine_ls_number_parameters 1306
_refine_ls_number_reflns 16843
_refine_ls_number_restraints 76
_refine_ls_restrained_S_all 1.023
_refine_ls_R_factor_all 0.1508
_refine_ls_R_factor_gt 0.0934
_refine_ls_shift/su_max 0.000
_refine_ls_shift/su_mean 0.000
_refine_ls_structure_factor_coef Fsqd
_refine_ls_weighting_details 'w=1/[\s^2^(Fo^2^)+(0.1906P)^2^-2.0000P] where P=(Fo^2^+2Fc^2^)/3'
_refine_ls_weighting_scheme calc
_refine_ls_wR_factor_gt 0.2549
_refine_ls_wR_factor_ref 0.2912
_reflns_Friedel_coverage 0.000
_reflns_number_gt 8790
_reflns_number_total 16843
_reflns_threshold_expression 'I > 2\s(I)'
_cod_data_source_file c7cc01551h2.cif
_cod_data_source_block 60404m
_cod_depositor_comments 'Adding full bibliography for 7119857--7119860.cif.'
_cod_database_code 7119860
_shelx_shelxl_version_number 2014/7
_shelx_space_group_comment
;
The symmetry employed for this shelxl refinement is uniquely defined
by the following loop, which should always be used as a source of
symmetry information in preference to the above space-group names.
They are only intended as comments.
;
_shelx_estimated_absorpt_t_min 0.622
_shelx_estimated_absorpt_t_max 0.977

loop_
_space_group_symop_operation_xyz
'x, y, z'
'-x, -y, -z'

loop_
_atom_site_label
_atom_site_type_symbol
_atom_site_fract_x
_atom_site_fract_y
_atom_site_fract_z
_atom_site_U_iso_or_equiv
_atom_site_adp_type
_atom_site_occupancy
_atom_site_site_symmetry_order
_atom_site_calc_flag
_atom_site_refinement_flags_posn
_atom_site_refinement_flags_adp
_atom_site_refinement_flags_occupancy
_atom_site_disorder_assembly
_atom_site_disorder_group
C1 C 0.8111(7) 0.7330(3) -0.0235(2) 0.0579(16) Uani 1 1 d . . . . .
H1 H 0.7983 0.7640 -0.0054 0.069 Uiso 1 1 calc R U . . .
C2 C 0.7491(9) 0.7518(4) -0.0650(2) 0.076(2) Uani 1 1 d . . . . .
H2 H 0.6971 0.7961 -0.0756 0.091 Uiso 1 1 calc R U . . .
C3 C 0.7633(10) 0.7064(5) -0.0904(2) 0.085(2) Uani 1 1 d . . . . .
H3 H 0.7190 0.7191 -0.1184 0.102 Uiso 1 1 calc R U . . .
C4 C 0.8410(10) 0.6421(5) -0.0762(2) 0.081(2) Uani 1 1 d . . . . .
H4 H 0.8509 0.6108 -0.0941 0.097 Uiso 1 1 calc R U . . .
C5 C 0.9031(9) 0.6249(4) -0.0357(2) 0.072(2) Uani 1 1 d . . . . .
H5 H 0.9566 0.5810 -0.0257 0.086 Uiso 1 1 calc R U . . .
C6 C 0.8908(7) 0.6698(3) -0.00831(17) 0.0496(15) Uani 1 1 d . . . . .
C7 C 0.9625(6) 0.6495(3) 0.03429(16) 0.0422(13) Uani 1 1 d . . . . .
C8 C 0.9500(6) 0.5825(3) 0.06725(16) 0.0394(13) Uani 1 1 d . . . . .
C9 C 1.0427(6) 0.5859(3) 0.10111(16) 0.0368(12) Uani 1 1 d . . . . .
N1 N 1.1102(5) 0.6524(2) 0.08887(13) 0.0389(10) Uani 1 1 d . . . . .
H6 H 1.1744 0.6674 0.1046 0.047 Uiso 1 1 calc R U . . .
C10 C 1.0618(7) 0.6910(3) 0.04872(16) 0.0437(13) Uani 1 1 d . . . . .
C11 C 1.1220(8) 0.7655(3) 0.02696(19) 0.0610(17) Uani 1 1 d . . . . .
H73 H 1.0757 0.7856 -0.0016 0.091 Uiso 1 1 calc R U . . .
H74 H 1.0934 0.7950 0.0466 0.091 Uiso 1 1 calc R U . . .
H75 H 1.2360 0.7643 0.0218 0.091 Uiso 1 1 calc R U . . .
C12 C 0.8488(7) 0.5218(3) 0.06749(19) 0.0510(15) Uani 1 1 d . . . . .
H76 H 0.7968 0.5335 0.0396 0.077 Uiso 1 1 calc R U . . .
H77 H 0.9132 0.4792 0.0702 0.077 Uiso 1 1 calc R U . . .
H78 H 0.7698 0.5130 0.0928 0.077 Uiso 1 1 calc R U . . .
C13 C 1.0707(6) 0.5360(3) 0.14258(15) 0.0322(11) Uani 1 1 d . . . . .
C14 C 1.1451(6) 0.5534(3) 0.17435(15) 0.0366(12) Uani 1 1 d . . . . .
H7 H 1.1814 0.6007 0.1685 0.044 Uiso 1 1 calc R U . . .
C15 C 1.1696(5) 0.5044(2) 0.21492(15) 0.0267(10) Uani 1 1 d . . . . .
O1 O 1.1225(4) 0.43885(17) 0.22371(10) 0.0381(8) Uani 1 1 d . . . . .
O2 O 1.0200(5) 0.47037(18) 0.14958(11) 0.0454(9) Uani 1 1 d . . . . .
B1 B 1.0477(7) 0.4133(3) 0.19034(17) 0.0282(12) Uani 1 1 d . . . . .
F1 F 1.1471(4) 0.36439(17) 0.17931(10) 0.0538(9) Uani 1 1 d . . . . .
F2 F 0.9089(3) 0.38244(15) 0.20916(9) 0.0439(7) Uani 1 1 d . . . . .
C16 C 1.2472(5) 0.5217(2) 0.24881(14) 0.0259(10) Uani 1 1 d . . . . .
C17 C 1.2689(5) 0.4835(2) 0.29272(14) 0.0259(10) Uani 1 1 d . . . . .
C18 C 1.3462(5) 0.5288(2) 0.31160(15) 0.0277(10) Uani 1 1 d . . . . .
C19 C 1.3692(5) 0.5938(2) 0.27819(15) 0.0294(11) Uani 1 1 d . . . . .
N2 N 1.3098(5) 0.58854(19) 0.24144(12) 0.0304(9) Uani 1 1 d . . . . .
H8 H 1.3103 0.6228 0.2160 0.036 Uiso 1 1 calc R U . . .
C20 C 1.2149(6) 0.4089(2) 0.31507(15) 0.0295(10) Uani 1 1 d . . . . .
H79 H 1.2442 0.3938 0.3459 0.044 Uiso 1 1 calc R U . . .
H80 H 1.1011 0.4067 0.3149 0.044 Uiso 1 1 calc R U . . .
H81 H 1.2642 0.3773 0.2990 0.044 Uiso 1 1 calc R U . . .
C21 C 1.4470(6) 0.6599(3) 0.27858(17) 0.0390(12) Uani 1 1 d . . . . .
H82 H 1.4830 0.6539 0.3082 0.058 Uiso 1 1 calc R U . . .
H83 H 1.5367 0.6699 0.2563 0.058 Uiso 1 1 calc R U . . .
H84 H 1.3728 0.6995 0.2714 0.058 Uiso 1 1 calc R U . . .
C22 C 1.3771(5) 0.5131(2) 0.35858(15) 0.0280(10) Uani 1 1 d . . . . .
C23 C 1.4288(5) 0.4463(2) 0.38320(15) 0.0321(11) Uani 1 1 d . . . . .
H9 H 1.4546 0.4115 0.3684 0.039 Uiso 1 1 calc R U . . .
C24 C 1.4431(6) 0.4299(3) 0.42835(16) 0.0398(12) Uani 1 1 d . . . . .
H10 H 1.4783 0.3840 0.4443 0.048 Uiso 1 1 calc R U . . .
C25 C 1.4065(7) 0.4798(3) 0.45081(17) 0.0476(14) Uani 1 1 d . . . . .
H11 H 1.4135 0.4680 0.4821 0.057 Uiso 1 1 calc R U . . .
C26 C 1.3601(6) 0.5466(3) 0.42704(17) 0.0448(14) Uani 1 1 d . . . . .
H12 H 1.3390 0.5816 0.4420 0.054 Uiso 1 1 calc R U . . .
C27 C 1.3436(6) 0.5636(3) 0.38192(16) 0.0348(11) Uani 1 1 d . . . . .
H13 H 1.3093 0.6098 0.3663 0.042 Uiso 1 1 calc R U . . .
Cl1 Cl 1.27908(15) 0.73070(6) 0.15214(4) 0.0396(3) Uani 1 1 d . . . . .
C28 C 0.9250(8) 0.6703(3) 0.2423(3) 0.0616(18) Uani 1 1 d . . . . .
H14 H 0.9408 0.7137 0.2191 0.074 Uiso 1 1 calc R U . . .
C29 C 0.9866(7) 0.6604(3) 0.2820(3) 0.0598(18) Uani 1 1 d . . . . .
H15 H 1.0442 0.6984 0.2859 0.072 Uiso 1 1 calc R U . . .
C30 C 0.9709(6) 0.5989(4) 0.3169(2) 0.0592(18) Uani 1 1 d . . . . .
H16 H 1.0135 0.5952 0.3445 0.071 Uiso 1 1 calc R U . . .
C31 C 0.8887(6) 0.5408(3) 0.3108(2) 0.0501(15) Uani 1 1 d . . . . .
C32 C 0.8208(6) 0.5505(3) 0.2701(2) 0.0454(14) Uani 1 1 d . . . . .
C33 C 0.8389(7) 0.6164(3) 0.2360(2) 0.0559(16) Uani 1 1 d . . . . .
C34 C 0.6825(7) 0.5725(3) 0.1895(2) 0.0515(15) Uani 1 1 d . . . . .
C35 C 0.6076(7) 0.5835(3) 0.1507(2) 0.0518(15) Uani 1 1 d . . . . .
H17 H 0.6131 0.6282 0.1283 0.062 Uiso 1 1 calc R U . . .
C36 C 0.5240(7) 0.5274(3) 0.14533(19) 0.0485(14) Uani 1 1 d . . . . .
H18 H 0.4718 0.5353 0.1188 0.058 Uiso 1 1 calc R U . . .
C39 C 0.6675(6) 0.5053(3) 0.22303(19) 0.0416(13) Uani 1 1 d . . . . .
C42 C 0.7024(7) 0.2978(3) 0.3604(2) 0.0525(15) Uani 1 1 d . . . . .
H19 H 0.6969 0.2527 0.3823 0.063 Uiso 1 1 calc R U . . .
C43 C 0.7794(6) 0.3531(3) 0.3695(2) 0.0505(15) Uani 1 1 d . . . . .
H20 H 0.8216 0.3458 0.3975 0.061 Uiso 1 1 calc R U . . .
C44 C 0.7933(6) 0.4189(3) 0.3371(2) 0.0442(14) Uani 1 1 d . . . . .
C45 C 0.7245(6) 0.4285(3) 0.2966(2) 0.0439(14) Uani 1 1 d . . . . .
C46 C 0.7369(6) 0.4946(3) 0.2636(2) 0.0424(13) Uani 1 1 d . . . . .
C47 C 0.9518(7) 0.4660(4) 0.3843(2) 0.0625(18) Uani 1 1 d . . . . .
H45 H 1.0485 0.4948 0.3778 0.075 Uiso 1 1 calc R U . . .
H46 H 0.9810 0.4155 0.3969 0.075 Uiso 1 1 calc R U . . .
C48 C 0.8423(8) 0.4889(5) 0.4177(3) 0.091(3) Uani 1 1 d . . . . .
H47 H 0.8133 0.5394 0.4049 0.109 Uiso 1 1 calc R U . . .
H48 H 0.7456 0.4602 0.4239 0.109 Uiso 1 1 calc R U . . .
C49 C 0.9179(13) 0.4796(7) 0.4605(3) 0.137(4) Uani 1 1 d . . . . .
H85 H 0.8450 0.4948 0.4815 0.206 Uiso 1 1 calc R U . . .
H86 H 0.9451 0.4295 0.4734 0.206 Uiso 1 1 calc R U . . .
H87 H 1.0128 0.5086 0.4544 0.206 Uiso 1 1 calc R U . . .
C50 C 0.8325(9) 0.6896(6) 0.1548(4) 0.130(4) Uani 1 1 d . . . . .
H49 H 0.9395 0.7040 0.1580 0.156 Uiso 1 1 calc R U . . .
H50 H 0.8321 0.6773 0.1266 0.156 Uiso 1 1 calc R U . . .
C51 C 0.7268(10) 0.7432(5) 0.1556(3) 0.104(3) Uani 1 1 d . . . . .
H51 H 0.7324 0.7586 0.1826 0.125 Uiso 1 1 calc R U . . .
H52 H 0.6186 0.7283 0.1542 0.125 Uiso 1 1 calc R U . . .
C52 C 0.7869(10) 0.8076(4) 0.1093(3) 0.100(3) Uani 1 1 d . . . . .
H88 H 0.7191 0.8493 0.1063 0.150 Uiso 1 1 calc R U . . .
H89 H 0.8947 0.8206 0.1114 0.150 Uiso 1 1 calc R U . . .
H90 H 0.7819 0.7905 0.0832 0.150 Uiso 1 1 calc R U . . .
B2 B 0.4463(7) 1.0778(3) 0.31414(18) 0.0326(13) Uani 1 1 d . . . . .
N3 N 0.7729(7) 0.6232(3) 0.1971(2) 0.0722(17) Uani 1 1 d . . . . .
C37 C 0.5126(6) 0.4616(3) 0.17599(18) 0.0411(13) Uani 1 1 d . . . . .
H21 H 0.4586 0.4244 0.1700 0.049 Uiso 1 1 calc R U . . .
C38 C 0.5817(6) 0.4498(3) 0.21636(18) 0.0367(12) Uani 1 1 d . . . . .
N4 N 0.5687(4) 0.3856(2) 0.24950(14) 0.0347(10) Uani 1 1 d . . . . .
C40 C 0.6408(6) 0.3721(3) 0.28891(18) 0.0396(13) Uani 1 1 d . . . . .
C41 C 0.6348(6) 0.3056(3) 0.32133(18) 0.0430(13) Uani 1 1 d . . . . .
H22 H 0.5846 0.2666 0.3163 0.052 Uiso 1 1 calc R U . . .
N5 N 0.8754(5) 0.4753(3) 0.34306(17) 0.0525(13) Uani 1 1 d . . . . .
C53 C 0.4757(6) 0.3287(2) 0.24191(17) 0.0352(11) Uani 1 1 d . . . . .
H53 H 0.3832 0.3500 0.2260 0.042 Uiso 1 1 calc R U . . .
H54 H 0.4381 0.2955 0.2710 0.042 Uiso 1 1 calc R U . . .
C54 C 0.5717(6) 0.2877(3) 0.21458(18) 0.0377(12) Uani 1 1 d . . . . .
H55 H 0.6210 0.3215 0.1872 0.045 Uiso 1 1 calc R U . . .
H56 H 0.6558 0.2609 0.2322 0.045 Uiso 1 1 calc R U . . .
C55 C 0.4691(6) 0.2371(3) 0.20215(17) 0.0387(12) Uani 1 1 d . . . . .
H91 H 0.5321 0.2112 0.1847 0.058 Uiso 1 1 calc R U . . .
H92 H 0.4215 0.2034 0.2293 0.058 Uiso 1 1 calc R U . . .
H93 H 0.3868 0.2639 0.1844 0.058 Uiso 1 1 calc R U . . .
C56 C 0.1541(6) 0.9377(3) 0.11640(16) 0.0351(11) Uani 1 1 d . . . . .
H23 H 0.1778 0.8904 0.1330 0.042 Uiso 1 1 calc R U . . .
C57 C 0.1386(7) 0.9545(3) 0.07085(17) 0.0462(14) Uani 1 1 d . . . . .
H24 H 0.1517 0.9184 0.0565 0.055 Uiso 1 1 calc R U . . .
C58 C 0.1043(6) 1.0232(3) 0.04600(17) 0.0448(13) Uani 1 1 d . . . . .
H25 H 0.0954 1.0344 0.0148 0.054 Uiso 1 1 calc R U . . .
C59 C 0.0832(6) 1.0753(3) 0.06719(16) 0.0407(13) Uani 1 1 d . . . . .
H26 H 0.0593 1.1225 0.0504 0.049 Uiso 1 1 calc R U . . .
C60 C 0.0964(6) 1.0593(3) 0.11259(15) 0.0334(11) Uani 1 1 d . . . . .
H27 H 0.0794 1.0956 0.1267 0.040 Uiso 1 1 calc R U . . .
C61 C 0.1345(5) 0.9909(2) 0.13806(14) 0.0264(10) Uani 1 1 d . . . . .
C62 C 0.1585(5) 0.9751(2) 0.18563(15) 0.0273(10) Uani 1 1 d . . . . .
C63 C 0.2410(5) 1.0165(2) 0.20613(14) 0.0261(10) Uani 1 1 d . . . . .
C64 C 0.2473(5) 0.9773(2) 0.25080(14) 0.0251(10) Uani 1 1 d . . . . .
N6 N 0.1709(4) 0.91400(18) 0.25716(12) 0.0266(8) Uani 1 1 d . . . . .
H28 H 0.1584 0.8802 0.2827 0.032 Uiso 1 1 calc R U . . .
C65 C 0.1185(5) 0.9114(2) 0.21881(15) 0.0281(10) Uani 1 1 d . . . . .
C66 C 0.0305(6) 0.8485(2) 0.21665(16) 0.0337(11) Uani 1 1 d . . . . .
H94 H 0.0017 0.8559 0.1861 0.050 Uiso 1 1 calc R U . . .
H95 H 0.0962 0.8059 0.2255 0.050 Uiso 1 1 calc R U . . .
H96 H -0.0644 0.8422 0.2370 0.050 Uiso 1 1 calc R U . . .
C67 C 0.3116(6) 1.0879(2) 0.18424(15) 0.0297(11) Uani 1 1 d . . . . .
H97 H 0.2901 1.1035 0.1527 0.045 Uiso 1 1 calc R U . . .
H98 H 0.2664 1.1219 0.1990 0.045 Uiso 1 1 calc R U . . .
H99 H 0.4248 1.0850 0.1866 0.045 Uiso 1 1 calc R U . . .
C68 C 0.3206(5) 0.9920(2) 0.28647(15) 0.0272(10) Uani 1 1 d . . . . .
C69 C 0.3198(6) 0.9440(2) 0.32874(14) 0.0299(11) Uani 1 1 d . . . . .
H29 H 0.2571 0.9025 0.3360 0.036 Uiso 1 1 calc R U . . .
C70 C 0.4088(6) 0.9556(2) 0.36034(15) 0.0294(11) Uani 1 1 d . . . . .
O3 O 0.4823(4) 1.01665(17) 0.35278(10) 0.0362(8) Uani 1 1 d . . . . .
O4 O 0.3949(4) 1.05303(16) 0.27717(10) 0.0316(8) Uani 1 1 d . . . . .
F3 F 0.3255(4) 1.11612(15) 0.32751(9) 0.0469(8) Uani 1 1 d . . . . .
F4 F 0.5773(4) 1.11778(14) 0.29913(9) 0.0450(7) Uani 1 1 d . . . . .
C71 C 0.4327(6) 0.9028(3) 0.40184(15) 0.0332(11) Uani 1 1 d . . . . .
C72 C 0.5122(6) 0.9055(3) 0.43782(15) 0.0375(12) Uani 1 1 d . . . . .
C73 C 0.4960(6) 0.8371(3) 0.46949(17) 0.0403(13) Uani 1 1 d . . . . .
C74 C 0.4123(7) 0.7952(3) 0.45106(16) 0.0394(12) Uani 1 1 d . . . . .
N7 N 0.3720(5) 0.8347(2) 0.41104(12) 0.0374(10) Uani 1 1 d . . . . .
H30 H 0.3161 0.8200 0.3933 0.045 Uiso 1 1 calc R U . . .
C75 C 0.6005(7) 0.9661(3) 0.44227(18) 0.0487(15) Uani 1 1 d . . . . .
H100 H 0.6447 0.9527 0.4714 0.073 Uiso 1 1 calc R U . . .
H101 H 0.6852 0.9789 0.4185 0.073 Uiso 1 1 calc R U . . .
H102 H 0.5302 1.0068 0.4399 0.073 Uiso 1 1 calc R U . . .
C76 C 0.3656(8) 0.7192(3) 0.46998(19) 0.0546(16) Uani 1 1 d . . . . .
H103 H 0.4060 0.6996 0.4994 0.082 Uiso 1 1 calc R U . . .
H104 H 0.2514 0.7157 0.4729 0.082 Uiso 1 1 calc R U . . .
H105 H 0.4088 0.6923 0.4501 0.082 Uiso 1 1 calc R U . . .
C77 C 0.5493(7) 0.8161(3) 0.51526(18) 0.0481(14) Uani 1 1 d . . . . .
C78 C 0.6440(8) 0.7579(3) 0.5304(2) 0.0616(17) Uani 1 1 d . . . . .
H31 H 0.6734 0.7285 0.5120 0.074 Uiso 1 1 calc R U . . .
C79 C 0.6962(9) 0.7423(4) 0.5731(2) 0.070(2) Uani 1 1 d . . . . .
H32 H 0.7619 0.7022 0.5834 0.084 Uiso 1 1 calc R U . . .
C80 C 0.6564(10) 0.7824(4) 0.6003(3) 0.085(3) Uani 1 1 d . . . . .
H33 H 0.6960 0.7714 0.6289 0.102 Uiso 1 1 calc R U . . .
C81 C 0.5570(11) 0.8399(4) 0.5861(2) 0.088(3) Uani 1 1 d . . . . .
H34 H 0.5261 0.8683 0.6051 0.105 Uiso 1 1 calc R U . . .
C82 C 0.5037(9) 0.8553(3) 0.54422(19) 0.0642(18) Uani 1 1 d . . . . .
H35 H 0.4335 0.8939 0.5348 0.077 Uiso 1 1 calc R U . . .
Cl2 Cl 0.18629(15) 0.76975(6) 0.34384(4) 0.0377(3) Uani 1 1 d . . . . .
C83 C 0.5398(7) 0.9339(3) 0.1550(2) 0.0516(15) Uani 1 1 d . . . . .
H36 H 0.5079 0.9424 0.1257 0.062 Uiso 1 1 calc R U . . .
C84 C 0.5018(6) 0.8716(3) 0.1869(2) 0.0519(16) Uani 1 1 d . . . . .
H37 H 0.4436 0.8375 0.1790 0.062 Uiso 1 1 calc R U . . .
C85 C 0.5435(6) 0.8560(3) 0.2300(2) 0.0502(15) Uani 1 1 d . . . . .
H38 H 0.5134 0.8123 0.2514 0.060 Uiso 1 1 calc R U . . .
C86 C 0.6308(6) 0.9052(3) 0.24155(19) 0.0407(13) Uani 1 1 d . . . . .
C87 C 0.6733(6) 0.9707(3) 0.20902(19) 0.0392(13) Uani 1 1 d . . . . .
C88 C 0.6245(6) 0.9843(3) 0.16526(19) 0.0437(13) Uani 1 1 d . . . . .
N8 N 0.6782(5) 0.8928(2) 0.28488(16) 0.0417(11) Uani 1 1 d . . . . .
C89 C 0.7756(6) 0.9388(2) 0.29586(17) 0.0350(12) Uani 1 1 d . . . . .
C90 C 0.8343(7) 0.9232(3) 0.33734(19) 0.0459(14) Uani 1 1 d . . . . .
H39 H 0.8125 0.8787 0.3591 0.055 Uiso 1 1 calc R U . . .
C91 C 0.9247(6) 0.9728(3) 0.34666(18) 0.0408(13) Uani 1 1 d . . . . .
H40 H 0.9652 0.9612 0.3751 0.049 Uiso 1 1 calc R U . . .
C92 C 0.9597(6) 1.0386(3) 0.31669(16) 0.0350(11) Uani 1 1 d . . . . .
H41 H 1.0194 1.0719 0.3250 0.042 Uiso 1 1 calc R U . . .
C93 C 0.9065(5) 1.0555(2) 0.27440(15) 0.0297(11) Uani 1 1 d . . . . .
C94 C 0.8139(5) 1.0052(2) 0.26322(16) 0.0317(11) Uani 1 1 d . . . . .
C95 C 0.7605(5) 1.0201(2) 0.22073(17) 0.0326(11) Uani 1 1 d . . . . .
N9 N 0.9394(4) 1.11961(19) 0.24229(13) 0.0307(9) Uani 1 1 d . . . . .
C96 C 0.8819(6) 1.1380(2) 0.20047(16) 0.0316(11) Uani 1 1 d . . . . .
C97 C 0.9057(6) 1.2044(3) 0.16980(17) 0.0395(12) Uani 1 1 d . . . . .
H42 H 0.9603 1.2398 0.1775 0.047 Uiso 1 1 calc R U . . .
C98 C 0.8498(6) 1.2191(3) 0.12806(18) 0.0438(13) Uani 1 1 d . . . . .
H43 H 0.8670 1.2650 0.1075 0.053 Uiso 1 1 calc R U . . .
C99 C 0.7698(6) 1.1696(3) 0.11502(18) 0.0448(13) Uani 1 1 d . . . . .
H44 H 0.7357 1.1808 0.0858 0.054 Uiso 1 1 calc R U . . .
C100 C 0.7397(6) 1.1024(3) 0.14576(18) 0.0420(13) Uani 1 1 d . . . . .
C101 C 0.7937(6) 1.0870(3) 0.18888(17) 0.0343(11) Uani 1 1 d . . . . .
N10 N 0.6613(6) 1.0508(2) 0.13452(16) 0.0529(13) Uani 1 1 d . . . . .
C102 C 0.6190(7) 0.8300(3) 0.3202(2) 0.0538(16) Uani 1 1 d . . . . .
H57 H 0.5135 0.8188 0.3137 0.065 Uiso 1 1 calc R U . . .
H58 H 0.6085 0.8414 0.3489 0.065 Uiso 1 1 calc R U . . .
C103 C 0.7222(7) 0.7647(3) 0.3254(2) 0.0485(14) Uani 1 1 d . . . . .
H59 H 0.8304 0.7762 0.3296 0.058 Uiso 1 1 calc R U . . .
H60 H 0.7242 0.7493 0.2981 0.058 Uiso 1 1 calc R U . . .
C104 C 0.6584(8) 0.7050(3) 0.3657(2) 0.0589(16) Uani 1 1 d . . . . .
H106 H 0.7249 0.6628 0.3691 0.088 Uiso 1 1 calc R U . . .
H107 H 0.6577 0.7203 0.3926 0.088 Uiso 1 1 calc R U . . .
H108 H 0.5517 0.6935 0.3613 0.088 Uiso 1 1 calc R U . . .
C105 C 1.0416(6) 1.1696(2) 0.25385(16) 0.0321(11) Uani 1 1 d . . . . .
H61 H 1.0928 1.2018 0.2261 0.038 Uiso 1 1 calc R U . . .
H62 H 1.1245 1.1425 0.2719 0.038 Uiso 1 1 calc R U . . .
C106 C 0.9503(6) 1.2138(2) 0.28003(17) 0.0332(11) Uani 1 1 d . . . . .
H63 H 0.8802 1.2473 0.2603 0.040 Uiso 1 1 calc R U . . .
H64 H 0.8849 1.1821 0.3051 0.040 Uiso 1 1 calc R U . . .
C107 C 1.0608(6) 1.2549(3) 0.29802(17) 0.0386(12) Uani 1 1 d . . . . .
H109 H 1.0007 1.2829 0.3147 0.058 Uiso 1 1 calc R U . . .
H110 H 1.1292 1.2217 0.3179 0.058 Uiso 1 1 calc R U . . .
H111 H 1.1244 1.2867 0.2732 0.058 Uiso 1 1 calc R U . . .
C108 C 0.5621(13) 1.0742(7) 0.0958(5) 0.039(4) Uani 0.49(2) 1 d . U P A 1
H65 H 0.5382 1.1254 0.0894 0.047 Uiso 0.49(2) 1 calc R U P A 1
H66 H 0.4623 1.0477 0.1031 0.047 Uiso 0.49(2) 1 calc R U P A 1
C109 C 0.6495(14) 1.0602(8) 0.0547(6) 0.050(4) Uani 0.49(2) 1 d . U P A 1
H67 H 0.7449 1.0898 0.0455 0.060 Uiso 0.49(2) 1 calc R U P A 1
H68 H 0.6807 1.0096 0.0615 0.060 Uiso 0.49(2) 1 calc R U P A 1
C110 C 0.545(4) 1.0780(18) 0.0198(11) 0.076(9) Uani 0.49(2) 1 d . U P A 1
H112 H 0.5973 1.0697 -0.0071 0.115 Uiso 0.49(2) 1 calc R U P A 1
H113 H 0.4515 1.0483 0.0292 0.115 Uiso 0.49(2) 1 calc R U P A 1
H114 H 0.5154 1.1282 0.0133 0.115 Uiso 0.49(2) 1 calc R U P A 1
C114 C 0.6727(17) 1.0556(7) 0.0839(6) 0.057(5) Uani 0.51(2) 1 d . U P A 2
H69 H 0.7626 1.0855 0.0679 0.069 Uiso 0.51(2) 1 calc R U P A 2
H70 H 0.6861 1.0078 0.0800 0.069 Uiso 0.51(2) 1 calc R U P A 2
C115 C 0.5219(17) 1.0885(8) 0.0665(6) 0.065(5) Uani 0.51(2) 1 d . U P A 2
H71 H 0.5062 1.1350 0.0723 0.078 Uiso 0.51(2) 1 calc R U P A 2
H72 H 0.4332 1.0573 0.0818 0.078 Uiso 0.51(2) 1 calc R U P A 2
C116 C 0.530(5) 1.0993(15) 0.0122(11) 0.071(7) Uani 0.51(2) 1 d . U P A 2
H115 H 0.4321 1.1208 0.0004 0.106 Uiso 0.51(2) 1 calc R U P A 2
H116 H 0.6175 1.1305 -0.0027 0.106 Uiso 0.51(2) 1 calc R U P A 2
H117 H 0.5446 1.0531 0.0067 0.106 Uiso 0.51(2) 1 calc R U P A 2
Cl6 Cl 0.8501(4) 0.99678(18) 0.55550(10) 0.1424(11) Uani 1 1 d . . . . .
C111 C 0.9231(16) 0.9145(6) 0.5515(6) 0.174(6) Uani 1 1 d . . . . .
Cl7 Cl 1.0749(4) 0.88618(17) 0.58242(11) 0.1398(10) Uani 1 1 d . . . . .
Cl8 Cl -0.0807(3) 0.67748(13) 0.46417(9) 0.1206(9) Uani 1 1 d . . . . .
C112 C -0.0900(12) 0.7698(4) 0.4328(3) 0.103(3) Uani 1 1 d . . . . .
Cl9 Cl -0.0037(3) 0.82231(15) 0.46143(11) 0.1341(10) Uani 1 1 d . . . . .
Cl4 Cl 0.6492(4) 0.46223(17) 0.96881(10) 0.0787(12) Uiso 0.617(5) 1 d . . P B 1
Cl5 Cl 0.6546(5) 0.3444(2) 1.04678(14) 0.1054(15) Uiso 0.617(5) 1 d . . P B 1
C113 C 0.540(2) 0.3862(9) 1.0044(5) 0.102(4) Uiso 0.617(5) 1 d . . P B 1
C119 C 0.6055(15) 0.3780(7) 1.0736(4) 0.037(3) Uiso 0.383(5) 1 d D . P B 2
C120 C 0.689(3) 0.3764(15) 1.0345(5) 0.1054(15) Uiso 0.383(5) 1 d D . P B 2
C121 C 0.640(2) 0.4088(10) 0.9899(5) 0.081(6) Uiso 0.383(5) 1 d D . P B 2
C122 C 0.524(2) 0.3702(11) 0.9779(7) 0.102(4) Uiso 0.383(5) 1 d D . P B 2
C123 C 0.5196(12) 0.3211(5) 0.9595(3) 0.021(3) Uiso 0.383(5) 1 d D . P B 2
C124 C 0.4954(17) 0.2742(7) 0.9381(4) 0.046(4) Uiso 0.383(5) 1 d D . P B 2

loop_
_atom_site_aniso_label
_atom_site_aniso_U_11
_atom_site_aniso_U_22
_atom_site_aniso_U_33
_atom_site_aniso_U_23
_atom_site_aniso_U_13
_atom_site_aniso_U_12
C1 0.061(4) 0.050(4) 0.056(4) -0.002(3) -0.016(3) 0.007(3)
C2 0.083(5) 0.064(5) 0.064(4) 0.013(4) -0.032(4) 0.008(4)
C3 0.086(6) 0.108(7) 0.052(4) -0.004(5) -0.029(4) -0.014(5)
C4 0.103(6) 0.099(6) 0.046(4) -0.023(4) -0.023(4) -0.003(5)
C5 0.090(5) 0.085(5) 0.046(4) -0.029(4) -0.015(3) 0.019(4)
C6 0.061(4) 0.050(4) 0.035(3) -0.007(3) -0.009(3) 0.006(3)
C7 0.048(3) 0.044(3) 0.035(3) -0.011(2) -0.013(2) 0.012(3)
C8 0.046(3) 0.039(3) 0.037(3) -0.016(2) -0.014(2) 0.017(3)
C9 0.045(3) 0.031(3) 0.038(3) -0.016(2) -0.007(2) 0.008(2)
N1 0.051(3) 0.033(2) 0.032(2) -0.0084(18) -0.0081(19) 0.000(2)
C10 0.055(4) 0.041(3) 0.030(3) -0.004(2) -0.004(2) 0.004(3)
C11 0.081(5) 0.045(4) 0.048(3) 0.001(3) -0.007(3) -0.003(3)
C12 0.066(4) 0.045(3) 0.051(3) -0.025(3) -0.023(3) 0.016(3)
C13 0.036(3) 0.027(3) 0.035(3) -0.010(2) -0.007(2) 0.004(2)
C14 0.054(3) 0.020(3) 0.036(3) -0.006(2) -0.017(2) 0.000(2)
C15 0.027(2) 0.020(2) 0.036(3) -0.012(2) -0.004(2) 0.002(2)
O1 0.059(2) 0.0236(18) 0.0321(17) -0.0050(14) -0.0174(16) -0.0092(16)
O2 0.070(3) 0.033(2) 0.0348(19) -0.0066(15) -0.0205(17) -0.0113(18)
B1 0.034(3) 0.025(3) 0.030(3) -0.013(2) -0.014(2) 0.005(2)
F1 0.059(2) 0.068(2) 0.0483(17) -0.0363(16) -0.0242(15) 0.0323(17)
F2 0.0384(17) 0.0452(18) 0.0465(16) -0.0080(13) -0.0121(13) -0.0063(14)
C16 0.031(3) 0.014(2) 0.034(2) -0.0086(19) -0.003(2) -0.0009(19)
C17 0.027(2) 0.021(2) 0.032(2) -0.0112(19) -0.0004(19) -0.0002(19)
C18 0.031(3) 0.020(2) 0.036(3) -0.014(2) -0.004(2) 0.000(2)
C19 0.034(3) 0.022(2) 0.035(3) -0.012(2) -0.005(2) 0.000(2)
N2 0.039(2) 0.019(2) 0.034(2) -0.0083(16) -0.0061(18) 0.0012(17)
C20 0.034(3) 0.021(2) 0.035(2) -0.010(2) -0.002(2) -0.001(2)
C21 0.051(3) 0.023(3) 0.044(3) -0.012(2) -0.001(2) -0.012(2)
C22 0.027(2) 0.026(3) 0.035(3) -0.015(2) -0.003(2) -0.006(2)
C23 0.031(3) 0.028(3) 0.039(3) -0.012(2) -0.005(2) -0.003(2)
C24 0.044(3) 0.037(3) 0.038(3) -0.009(2) -0.009(2) -0.005(2)
C25 0.058(4) 0.053(4) 0.034(3) -0.015(3) -0.005(3) -0.019(3)
C26 0.052(3) 0.048(3) 0.045(3) -0.029(3) 0.002(3) -0.021(3)
C27 0.039(3) 0.027(3) 0.041(3) -0.015(2) -0.004(2) -0.008(2)
Cl1 0.0430(7) 0.0248(6) 0.0510(7) -0.0093(5) -0.0103(6) -0.0027(5)
C28 0.058(4) 0.046(4) 0.094(5) -0.042(4) 0.006(4) -0.015(3)
C29 0.041(4) 0.035(4) 0.111(6) -0.038(4) 0.012(4) -0.007(3)
C30 0.027(3) 0.081(5) 0.092(5) -0.060(4) -0.010(3) 0.009(3)
C31 0.036(3) 0.041(4) 0.085(4) -0.039(3) 0.006(3) -0.003(3)
C32 0.028(3) 0.046(4) 0.076(4) -0.041(3) -0.001(3) -0.001(3)
C33 0.047(4) 0.041(4) 0.090(5) -0.038(3) 0.014(3) -0.014(3)
C34 0.056(4) 0.030(3) 0.074(4) -0.028(3) 0.013(3) -0.014(3)
C35 0.063(4) 0.030(3) 0.060(4) -0.013(3) 0.004(3) -0.005(3)
C36 0.049(3) 0.040(3) 0.061(4) -0.024(3) 0.006(3) -0.002(3)
C39 0.032(3) 0.036(3) 0.067(4) -0.032(3) 0.005(3) -0.005(2)
C42 0.047(3) 0.049(4) 0.066(4) -0.022(3) -0.012(3) 0.008(3)
C43 0.040(3) 0.059(4) 0.065(4) -0.036(3) -0.011(3) 0.008(3)
C44 0.032(3) 0.043(3) 0.069(4) -0.035(3) -0.006(3) 0.004(2)
C45 0.025(3) 0.046(3) 0.075(4) -0.040(3) -0.003(3) 0.002(2)
C46 0.028(3) 0.036(3) 0.074(4) -0.036(3) 0.006(3) -0.002(2)
C47 0.045(4) 0.078(5) 0.077(4) -0.042(4) -0.002(3) -0.008(3)
C48 0.054(4) 0.142(8) 0.101(6) -0.077(6) 0.010(4) -0.020(5)
C49 0.134(9) 0.203(12) 0.089(6) -0.072(7) 0.028(6) -0.032(8)
C50 0.049(5) 0.163(10) 0.236(12) -0.160(10) 0.040(6) -0.025(5)
C51 0.070(5) 0.131(8) 0.144(8) -0.095(7) -0.003(5) 0.020(5)
C52 0.099(6) 0.045(4) 0.139(7) -0.013(5) 0.043(5) -0.005(4)
B2 0.040(3) 0.023(3) 0.035(3) -0.006(2) -0.016(3) 0.004(3)
N3 0.096(5) 0.042(3) 0.086(4) -0.031(3) 0.004(3) -0.040(3)
C37 0.038(3) 0.030(3) 0.059(3) -0.021(3) 0.004(3) -0.004(2)
C38 0.029(3) 0.027(3) 0.060(3) -0.024(2) 0.008(2) -0.004(2)
N4 0.028(2) 0.025(2) 0.058(3) -0.023(2) -0.0030(19) -0.0007(18)
C40 0.027(3) 0.039(3) 0.064(3) -0.032(3) -0.002(2) 0.003(2)
C41 0.039(3) 0.035(3) 0.061(3) -0.023(3) -0.005(3) 0.006(2)
N5 0.035(3) 0.066(4) 0.078(3) -0.051(3) -0.012(2) 0.007(2)
C53 0.033(3) 0.023(3) 0.054(3) -0.016(2) -0.007(2) -0.008(2)
C54 0.034(3) 0.028(3) 0.060(3) -0.023(2) -0.013(2) 0.004(2)
C55 0.045(3) 0.026(3) 0.049(3) -0.014(2) -0.014(2) -0.007(2)
C56 0.035(3) 0.033(3) 0.041(3) -0.016(2) -0.006(2) -0.008(2)
C57 0.053(3) 0.053(4) 0.044(3) -0.030(3) -0.007(3) -0.008(3)
C58 0.047(3) 0.059(4) 0.032(3) -0.016(3) -0.009(2) -0.009(3)
C59 0.044(3) 0.039(3) 0.039(3) -0.008(2) -0.013(2) -0.001(2)
C60 0.035(3) 0.032(3) 0.037(3) -0.013(2) -0.009(2) 0.001(2)
C61 0.028(2) 0.027(3) 0.028(2) -0.0121(19) -0.0032(19) -0.002(2)
C62 0.030(3) 0.019(2) 0.036(2) -0.013(2) -0.007(2) 0.003(2)
C63 0.028(2) 0.020(2) 0.035(2) -0.014(2) -0.0032(19) -0.0009(19)
C64 0.032(3) 0.017(2) 0.030(2) -0.0101(18) -0.0077(19) 0.0015(19)
N6 0.037(2) 0.0142(19) 0.030(2) -0.0072(15) -0.0063(17) 0.0013(17)
C65 0.029(3) 0.022(2) 0.037(3) -0.014(2) -0.007(2) 0.002(2)
C66 0.035(3) 0.023(3) 0.044(3) -0.013(2) 0.002(2) -0.009(2)
C67 0.041(3) 0.019(2) 0.032(2) -0.0105(19) -0.006(2) -0.005(2)
C68 0.030(3) 0.018(2) 0.035(3) -0.0100(19) -0.005(2) 0.003(2)
C69 0.038(3) 0.022(2) 0.031(2) -0.008(2) -0.008(2) 0.000(2)
C70 0.039(3) 0.018(2) 0.033(2) -0.011(2) -0.005(2) 0.006(2)
O3 0.049(2) 0.0258(19) 0.0365(18) -0.0100(14) -0.0172(15) 0.0013(16)
O4 0.047(2) 0.0196(17) 0.0307(16) -0.0091(13) -0.0111(15) -0.0040(15)
F3 0.059(2) 0.0400(17) 0.0530(17) -0.0276(14) -0.0259(15) 0.0206(15)
F4 0.0548(19) 0.0273(15) 0.0516(17) -0.0039(13) -0.0230(15) -0.0077(14)
C71 0.043(3) 0.026(3) 0.032(3) -0.011(2) -0.006(2) 0.003(2)
C72 0.053(3) 0.029(3) 0.033(3) -0.011(2) -0.012(2) 0.006(2)
C73 0.052(3) 0.028(3) 0.041(3) -0.008(2) -0.015(2) 0.002(2)
C74 0.057(3) 0.026(3) 0.034(3) -0.005(2) -0.009(2) 0.000(2)
N7 0.055(3) 0.028(2) 0.031(2) -0.0090(18) -0.0153(19) -0.003(2)
C75 0.078(4) 0.026(3) 0.045(3) -0.011(2) -0.024(3) -0.001(3)
C76 0.081(5) 0.035(3) 0.048(3) -0.006(3) -0.024(3) -0.011(3)
C77 0.070(4) 0.027(3) 0.049(3) -0.009(2) -0.024(3) -0.004(3)
C78 0.068(4) 0.041(4) 0.069(4) 0.000(3) -0.030(3) 0.000(3)
C79 0.084(5) 0.049(4) 0.065(4) 0.009(3) -0.030(4) -0.006(4)
C80 0.108(6) 0.066(5) 0.072(5) 0.006(4) -0.049(5) -0.035(5)
C81 0.151(8) 0.060(5) 0.050(4) -0.005(3) -0.032(5) -0.029(5)
C82 0.104(6) 0.044(4) 0.047(3) -0.012(3) -0.023(3) -0.013(4)
Cl2 0.0473(7) 0.0230(6) 0.0439(7) -0.0098(5) -0.0092(5) -0.0035(5)
C83 0.046(3) 0.045(4) 0.082(4) -0.041(3) -0.022(3) 0.005(3)
C84 0.031(3) 0.043(4) 0.099(5) -0.045(4) -0.012(3) 0.000(3)
C85 0.032(3) 0.025(3) 0.098(5) -0.026(3) -0.001(3) -0.002(2)
C86 0.028(3) 0.034(3) 0.068(4) -0.027(3) -0.002(3) 0.001(2)
C87 0.031(3) 0.027(3) 0.068(4) -0.025(3) -0.005(2) 0.001(2)
C88 0.035(3) 0.041(3) 0.064(4) -0.027(3) -0.012(3) 0.003(2)
N8 0.034(2) 0.022(2) 0.070(3) -0.018(2) 0.007(2) -0.0063(19)
C89 0.033(3) 0.023(3) 0.052(3) -0.016(2) 0.002(2) -0.002(2)
C90 0.050(3) 0.024(3) 0.057(3) -0.006(2) 0.009(3) -0.001(3)
C91 0.046(3) 0.029(3) 0.048(3) -0.014(2) 0.000(2) -0.001(2)
C92 0.037(3) 0.025(3) 0.046(3) -0.014(2) -0.003(2) 0.000(2)
C93 0.028(3) 0.019(2) 0.041(3) -0.009(2) -0.003(2) 0.001(2)
C94 0.026(3) 0.023(3) 0.050(3) -0.017(2) 0.002(2) 0.002(2)
C95 0.026(3) 0.026(3) 0.052(3) -0.020(2) -0.007(2) 0.004(2)
N9 0.031(2) 0.021(2) 0.044(2) -0.0146(18) -0.0087(18) -0.0032(17)
C96 0.031(3) 0.026(3) 0.040(3) -0.013(2) -0.006(2) 0.001(2)
C97 0.044(3) 0.030(3) 0.045(3) -0.012(2) -0.010(2) 0.000(2)
C98 0.048(3) 0.034(3) 0.048(3) -0.009(2) -0.006(3) 0.003(3)
C99 0.048(3) 0.044(3) 0.048(3) -0.018(3) -0.013(3) 0.004(3)
C100 0.039(3) 0.039(3) 0.055(3) -0.023(3) -0.009(3) 0.000(2)
C101 0.030(3) 0.029(3) 0.051(3) -0.023(2) -0.008(2) 0.004(2)
N10 0.072(3) 0.039(3) 0.058(3) -0.024(2) -0.028(3) -0.011(2)
C102 0.043(3) 0.032(3) 0.087(4) -0.022(3) 0.013(3) -0.007(3)
C103 0.048(3) 0.026(3) 0.075(4) -0.019(3) -0.002(3) -0.005(3)
C104 0.068(4) 0.034(3) 0.075(4) -0.017(3) 0.003(3) -0.001(3)
C105 0.031(3) 0.023(3) 0.043(3) -0.010(2) -0.008(2) -0.004(2)
C106 0.034(3) 0.018(2) 0.051(3) -0.014(2) -0.010(2) -0.001(2)
C107 0.038(3) 0.030(3) 0.053(3) -0.018(2) -0.011(2) -0.001(2)
C108 0.022(6) 0.057(7) 0.046(8) -0.027(6) -0.010(5) 0.005(5)
C109 0.030(6) 0.081(8) 0.050(9) -0.039(6) 0.004(5) -0.006(6)
C110 0.062(12) 0.12(2) 0.049(14) -0.031(14) 0.001(11) -0.015(13)
C114 0.050(8) 0.068(8) 0.059(10) -0.026(6) 0.002(6) -0.007(6)
C115 0.053(8) 0.073(8) 0.073(10) -0.028(7) 0.003(7) -0.013(6)
C116 0.098(14) 0.064(12) 0.053(12) -0.012(9) -0.038(9) -0.010(10)
Cl6 0.150(3) 0.155(3) 0.145(2) -0.080(2) -0.0240(19) 0.042(2)
C111 0.154(11) 0.093(8) 0.290(17) -0.057(10) -0.108(12) 0.025(8)
Cl7 0.123(2) 0.136(2) 0.167(3) -0.052(2) -0.027(2) 0.0204(18)
Cl8 0.129(2) 0.0893(16) 0.133(2) -0.0199(14) -0.0025(16) 0.0094(15)
C112 0.135(8) 0.063(5) 0.104(6) -0.013(5) -0.009(6) -0.017(5)
Cl9 0.1103(19) 0.111(2) 0.177(3) -0.0458(19) 0.0326(18) -0.0151(16)

loop_
_atom_type_symbol
_atom_type_description
_atom_type_scat_dispersion_real
_atom_type_scat_dispersion_imag
_atom_type_scat_source
C C 0.0181 0.0091 'International Tables Vol C Tables 4.2.6.8 and 6.1.1.4'
H H 0.0000 0.0000 'International Tables Vol C Tables 4.2.6.8 and 6.1.1.4'
B B 0.0090 0.0039 'International Tables Vol C Tables 4.2.6.8 and 6.1.1.4'
Cl Cl 0.3639 0.7018 'International Tables Vol C Tables 4.2.6.8 and 6.1.1.4'
F F 0.0727 0.0534 'International Tables Vol C Tables 4.2.6.8 and 6.1.1.4'
N N 0.0311 0.0180 'International Tables Vol C Tables 4.2.6.8 and 6.1.1.4'
O O 0.0492 0.0322 'International Tables Vol C Tables 4.2.6.8 and 6.1.1.4'

loop_
_geom_angle_atom_site_label_1
_geom_angle_atom_site_label_2
_geom_angle_atom_site_label_3
_geom_angle
C6 C1 C2 120.7(6)
C6 C1 H1 119.7
C2 C1 H1 119.7
C3 C2 C1 119.7(7)
C3 C2 H2 120.1
C1 C2 H2 120.1
C2 C3 C4 121.3(6)
C2 C3 H3 119.3
C4 C3 H3 119.3
C5 C4 C3 118.2(7)
C5 C4 H4 120.9
C3 C4 H4 120.9
C4 C5 C6 122.6(7)
C4 C5 H5 118.7
C6 C5 H5 118.7
C1 C6 C5 117.4(5)
C1 C6 C7 122.3(5)
C5 C6 C7 120.3(5)
C10 C7 C8 107.5(4)
C10 C7 C6 126.2(5)
C8 C7 C6 126.2(5)
C9 C8 C7 106.5(5)
C9 C8 C12 126.6(5)
C7 C8 C12 126.8(5)
N1 C9 C8 108.1(4)
N1 C9 C13 120.3(4)
C8 C9 C13 131.6(5)
C10 N1 C9 109.1(4)
C10 N1 H6 125.4
C9 N1 H6 125.4
N1 C10 C7 108.7(5)
N1 C10 C11 120.0(5)
C7 C10 C11 131.2(5)
C10 C11 H73 109.5
C10 C11 H74 109.5
H73 C11 H74 109.5
C10 C11 H75 109.5
H73 C11 H75 109.5
H74 C11 H75 109.5
C8 C12 H76 109.5
C8 C12 H77 109.5
H76 C12 H77 109.5
C8 C12 H78 109.5
H76 C12 H78 109.5
H77 C12 H78 109.5
O2 C13 C14 120.5(4)
O2 C13 C9 117.0(4)
C14 C13 C9 122.5(5)
C13 C14 C15 121.9(5)
C13 C14 H7 119.1
C15 C14 H7 119.1
O1 C15 C14 120.4(4)
O1 C15 C16 116.9(4)
C14 C15 C16 122.8(4)
C15 O1 B1 122.0(4)
C13 O2 B1 122.1(4)
F2 B1 F1 110.4(4)
F2 B1 O2 109.0(4)
F1 B1 O2 108.6(4)
F2 B1 O1 108.7(4)
F1 B1 O1 107.2(4)
O2 B1 O1 112.9(4)
N2 C16 C17 107.2(4)
N2 C16 C15 120.9(4)
C17 C16 C15 131.8(4)
C16 C17 C18 107.1(4)
C16 C17 C20 125.1(4)
C18 C17 C20 127.8(4)
C19 C18 C17 106.9(4)
C19 C18 C22 126.9(4)
C17 C18 C22 125.8(4)
N2 C19 C18 108.2(4)
N2 C19 C21 121.0(4)
C18 C19 C21 130.7(4)
C19 N2 C16 110.5(4)
C19 N2 H8 124.7
C16 N2 H8 124.7
C17 C20 H79 109.5
C17 C20 H80 109.5
H79 C20 H80 109.5
C17 C20 H81 109.5
H79 C20 H81 109.5
H80 C20 H81 109.5
C19 C21 H82 109.5
C19 C21 H83 109.5
H82 C21 H83 109.5
C19 C21 H84 109.5
H82 C21 H84 109.5
H83 C21 H84 109.5
C23 C22 C27 117.0(4)
C23 C22 C18 121.8(4)
C27 C22 C18 120.9(4)
C24 C23 C22 121.5(5)
C24 C23 H9 119.3
C22 C23 H9 119.3
C23 C24 C25 120.5(5)
C23 C24 H10 119.7
C25 C24 H10 119.7
C26 C25 C24 119.0(5)
C26 C25 H11 120.5
C24 C25 H11 120.5
C25 C26 C27 121.0(5)
C25 C26 H12 119.5
C27 C26 H12 119.5
C26 C27 C22 120.9(5)
C26 C27 H13 119.6
C22 C27 H13 119.6
C29 C28 C33 119.1(7)
C29 C28 H14 120.4
C33 C28 H14 120.4
C28 C29 C30 124.0(6)
C28 C29 H15 118.0
C30 C29 H15 118.0
C29 C30 C31 118.3(6)
C29 C30 H16 120.8
C31 C30 H16 120.8
N5 C31 C32 119.1(5)
N5 C31 C30 122.4(6)
C32 C31 C30 118.5(6)
C46 C32 C31 119.6(6)
C46 C32 C33 120.7(6)
C31 C32 C33 119.7(5)
N3 C33 C28 122.0(6)
N3 C33 C32 117.7(5)
C28 C33 C32 120.3(7)
N3 C34 C35 122.7(6)
N3 C34 C39 118.1(6)
C35 C34 C39 119.2(5)
C34 C35 C36 118.3(5)
C34 C35 H17 120.9
C36 C35 H17 120.9
C37 C36 C35 123.9(6)
C37 C36 H18 118.0
C35 C36 H18 118.0
C46 C39 C38 119.5(5)
C46 C39 C34 119.7(5)
C38 C39 C34 120.8(5)
C41 C42 C43 123.2(6)
C41 C42 H19 118.4
C43 C42 H19 118.4
C44 C43 C42 119.2(5)
C44 C43 H20 120.4
C42 C43 H20 120.4
C43 C44 N5 122.3(5)
C43 C44 C45 118.9(5)
N5 C44 C45 118.9(5)
C46 C45 C44 119.6(5)
C46 C45 C40 119.6(5)
C44 C45 C40 120.8(5)
C45 C46 C32 120.6(5)
C45 C46 C39 120.3(5)
C32 C46 C39 119.1(5)
N5 C47 C48 109.8(5)
N5 C47 H45 109.7
C48 C47 H45 109.7
N5 C47 H46 109.7
C48 C47 H46 109.7
H45 C47 H46 108.2
C49 C48 C47 110.9(7)
C49 C48 H47 109.5
C47 C48 H47 109.5
C49 C48 H48 109.5
C47 C48 H48 109.5
H47 C48 H48 108.0
C48 C49 H85 109.5
C48 C49 H86 109.5
H85 C49 H86 109.5
C48 C49 H87 109.5
H85 C49 H87 109.5
H86 C49 H87 109.5
C51 C50 N3 104.5(7)
C51 C50 H49 110.8
N3 C50 H49 110.8
C51 C50 H50 110.8
N3 C50 H50 110.8
H49 C50 H50 108.9
C50 C51 C52 102.0(7)
C50 C51 H51 111.4
C52 C51 H51 111.4
C50 C51 H52 111.4
C52 C51 H52 111.4
H51 C51 H52 109.2
C51 C52 H88 109.5
C51 C52 H89 109.5
H88 C52 H89 109.5
C51 C52 H90 109.5
H88 C52 H90 109.5
H89 C52 H90 109.5
F4 B2 F3 111.9(4)
F4 B2 O3 108.9(4)
F3 B2 O3 108.6(4)
F4 B2 O4 108.7(4)
F3 B2 O4 108.0(4)
O3 B2 O4 110.8(4)
C33 N3 C34 124.5(6)
C33 N3 C50 116.3(5)
C34 N3 C50 118.3(6)
C36 C37 C38 119.0(5)
C36 C37 H21 120.5
C38 C37 H21 120.5
N4 C38 C37 122.0(5)
N4 C38 C39 119.4(5)
C37 C38 C39 118.7(5)
C38 N4 C40 122.8(4)
C38 N4 C53 118.2(4)
C40 N4 C53 119.1(4)
N4 C40 C41 122.5(5)
N4 C40 C45 118.4(5)
C41 C40 C45 119.1(5)
C42 C41 C40 118.8(5)
C42 C41 H22 120.6
C40 C41 H22 120.6
C31 N5 C44 122.2(5)
C31 N5 C47 117.9(5)
C44 N5 C47 119.9(5)
N4 C53 C54 111.6(4)
N4 C53 H53 109.3
C54 C53 H53 109.3
N4 C53 H54 109.3
C54 C53 H54 109.3
H53 C53 H54 108.0
C55 C54 C53 110.4(4)
C55 C54 H55 109.6
C53 C54 H55 109.6
C55 C54 H56 109.6
C53 C54 H56 109.6
H55 C54 H56 108.1
C54 C55 H91 109.5
C54 C55 H92 109.5
H91 C55 H92 109.5
C54 C55 H93 109.5
H91 C55 H93 109.5
H92 C55 H93 109.5
C57 C56 C61 120.0(5)
C57 C56 H23 120.0
C61 C56 H23 120.0
C58 C57 C56 121.0(5)
C58 C57 H24 119.5
C56 C57 H24 119.5
C59 C58 C57 119.2(5)
C59 C58 H25 120.4
C57 C58 H25 120.4
C58 C59 C60 120.6(5)
C58 C59 H26 119.7
C60 C59 H26 119.7
C59 C60 C61 121.1(5)
C59 C60 H27 119.4
C61 C60 H27 119.4
C60 C61 C56 118.0(4)
C60 C61 C62 121.1(4)
C56 C61 C62 120.8(4)
C65 C62 C63 106.7(4)
C65 C62 C61 125.6(4)
C63 C62 C61 127.3(4)
C64 C63 C62 107.1(4)
C64 C63 C67 126.0(4)
C62 C63 C67 126.9(4)
N6 C64 C63 107.5(4)
N6 C64 C68 121.2(4)
C63 C64 C68 131.2(4)
C65 N6 C64 110.2(4)
C65 N6 H28 124.9
C64 N6 H28 124.9
N6 C65 C62 108.5(4)
N6 C65 C66 121.0(4)
C62 C65 C66 130.6(4)
C65 C66 H94 109.5
C65 C66 H95 109.5
H94 C66 H95 109.5
C65 C66 H96 109.5
H94 C66 H96 109.5
H95 C66 H96 109.5
C63 C67 H97 109.5
C63 C67 H98 109.5
H97 C67 H98 109.5
C63 C67 H99 109.5
H97 C67 H99 109.5
H98 C67 H99 109.5
O4 C68 C69 120.3(4)
O4 C68 C64 117.2(4)
C69 C68 C64 122.5(4)
C70 C69 C68 120.8(5)
C70 C69 H29 119.6
C68 C69 H29 119.6
O3 C70 C69 120.5(4)
O3 C70 C71 116.3(4)
C69 C70 C71 123.1(4)
C70 O3 B2 119.9(4)
C68 O4 B2 119.7(4)
C72 C71 N7 108.2(4)
C72 C71 C70 131.3(5)
N7 C71 C70 120.5(4)
C71 C72 C73 106.0(4)
C71 C72 C75 127.5(4)
C73 C72 C75 126.5(4)
C74 C73 C72 107.7(4)
C74 C73 C77 126.3(5)
C72 C73 C77 125.8(5)
N7 C74 C73 108.8(4)
N7 C74 C76 121.7(5)
C73 C74 C76 129.5(4)
C74 N7 C71 109.2(4)
C74 N7 H30 125.4
C71 N7 H30 125.4
C72 C75 H100 109.5
C72 C75 H101 109.5
H100 C75 H101 109.5
C72 C75 H102 109.5
H100 C75 H102 109.5
H101 C75 H102 109.5
C74 C76 H103 109.5
C74 C76 H104 109.5
H103 C76 H104 109.5
C74 C76 H105 109.5
H103 C76 H105 109.5
H104 C76 H105 109.5
C78 C77 C82 118.0(6)
C78 C77 C73 121.7(5)
C82 C77 C73 120.3(5)
C77 C78 C79 119.3(7)
C77 C78 H31 120.3
C79 C78 H31 120.3
C80 C79 C78 122.1(7)
C80 C79 H32 119.0
C78 C79 H32 119.0
C79 C80 C81 119.4(7)
C79 C80 H33 120.3
C81 C80 H33 120.3
C82 C81 C80 119.0(8)
C82 C81 H34 120.5
C80 C81 H34 120.5
C81 C82 C77 122.1(7)
C81 C82 H35 118.9
C77 C82 H35 118.9
C84 C83 C88 119.9(6)
C84 C83 H36 120.1
C88 C83 H36 120.1
C83 C84 C85 123.1(5)
C83 C84 H37 118.4
C85 C84 H37 118.4
C84 C85 C86 118.7(6)
C84 C85 H38 120.6
C86 C85 H38 120.6
C85 C86 N8 121.9(5)
C85 C86 C87 119.7(5)
N8 C86 C87 118.3(5)
C95 C87 C88 121.5(5)
C95 C87 C86 119.6(5)
C88 C87 C86 118.9(5)
C83 C88 N10 122.7(5)
C83 C88 C87 119.6(5)
N10 C88 C87 117.6(5)
C89 N8 C86 122.4(4)
C89 N8 C102 118.5(5)
C86 N8 C102 119.1(4)
N8 C89 C90 122.3(5)
N8 C89 C94 118.4(5)
C90 C89 C94 119.3(5)
C91 C90 C89 119.2(5)
C91 C90 H39 120.4
C89 C90 H39 120.4
C90 C91 C92 123.4(5)
C90 C91 H40 118.3
C92 C91 H40 118.3
C91 C92 C93 119.1(5)
C91 C92 H41 120.4
C93 C92 H41 120.4
N9 C93 C92 122.5(4)
N9 C93 C94 118.2(4)
C92 C93 C94 119.2(4)
C95 C94 C93 120.7(4)
C95 C94 C89 119.6(4)
C93 C94 C89 119.7(4)
C87 C95 C94 121.2(5)
C87 C95 C101 119.1(5)
C94 C95 C101 119.6(4)
C93 N9 C96 122.9(4)
C93 N9 C105 117.4(4)
C96 N9 C105 119.7(4)
C97 C96 N9 122.4(4)
C97 C96 C101 118.9(4)
N9 C96 C101 118.7(4)
C98 C97 C96 119.9(5)
C98 C97 H42 120.0
C96 C97 H42 120.0
C97 C98 C99 122.6(5)
C97 C98 H43 118.7
C99 C98 H43 118.7
C98 C99 C100 118.9(5)
C98 C99 H44 120.5
C100 C99 H44 120.5
N10 C100 C99 121.4(5)
N10 C100 C101 119.4(5)
C99 C100 C101 119.2(5)
C100 C101 C95 119.9(5)
C100 C101 C96 120.4(5)
C95 C101 C96 119.7(4)
C100 N10 C88 122.3(4)
C100 N10 C108 117.8(6)
C88 N10 C108 115.9(6)
C100 N10 C114 116.2(7)
C88 N10 C114 117.3(6)
N8 C102 C103 113.9(4)
N8 C102 H57 108.8
C103 C102 H57 108.8
N8 C102 H58 108.8
C103 C102 H58 108.8
H57 C102 H58 107.7
C102 C103 C104 109.4(5)
C102 C103 H59 109.8
C104 C103 H59 109.8
C102 C103 H60 109.8
C104 C103 H60 109.8
H59 C103 H60 108.2
C103 C104 H106 109.5
C103 C104 H107 109.5
H106 C104 H107 109.5
C103 C104 H108 109.5
H106 C104 H108 109.5
H107 C104 H108 109.5
N9 C105 C106 111.9(4)
N9 C105 H61 109.2
C106 C105 H61 109.2
N9 C105 H62 109.2
C106 C105 H62 109.2
H61 C105 H62 107.9
C107 C106 C105 110.4(4)
C107 C106 H63 109.6
C105 C106 H63 109.6
C107 C106 H64 109.6
C105 C106 H64 109.6
H63 C106 H64 108.1
C106 C107 H109 109.5
C106 C107 H110 109.5
H109 C107 H110 109.5
C106 C107 H111 109.5
H109 C107 H111 109.5
H110 C107 H111 109.5
N10 C108 C109 109.5(10)
N10 C108 H65 109.8
C109 C108 H65 109.8
N10 C108 H66 109.8
C109 C108 H66 109.8
H65 C108 H66 108.2
C110 C109 C108 107.2(16)
C110 C109 H67 110.3
C108 C109 H67 110.3
C110 C109 H68 110.3
C108 C109 H68 110.3
H67 C109 H68 108.5
C109 C110 H112 109.5
C109 C110 H113 109.5
H112 C110 H113 109.5
C109 C110 H114 109.5
H112 C110 H114 109.5
H113 C110 H114 109.5
C115 C114 N10 106.0(12)
C115 C114 H69 110.5
N10 C114 H69 110.5
C115 C114 H70 110.5
N10 C114 H70 110.5
H69 C114 H70 108.7
C114 C115 C116 108.7(17)
C114 C115 H71 110.0
C116 C115 H71 110.0
C114 C115 H72 110.0
C116 C115 H72 110.0
H71 C115 H72 108.3
C115 C116 H115 109.5
C115 C116 H116 109.5
H115 C116 H116 109.5
C115 C116 H117 109.5
H115 C116 H117 109.5
H116 C116 H117 109.5
Cl7 C111 Cl6 112.4(7)
Cl9 C112 Cl8 110.0(5)
Cl5 C113 Cl4 107.0(9)
C119 C120 C121 125.0(16)
C122 C121 C120 114.0(14)
C123 C122 C121 137.0(18)
C122 C123 C124 171.5(15)

loop_
_geom_bond_atom_site_label_1
_geom_bond_atom_site_label_2
_geom_bond_distance
C1 C6 1.380(8)
C1 C2 1.396(9)
C1 H1 0.9500
C2 C3 1.364(11)
C2 H2 0.9500
C3 C4 1.385(11)
C3 H3 0.9500
C4 C5 1.367(9)
C4 H4 0.9500
C5 C6 1.404(8)
C5 H5 0.9500
C6 C7 1.463(7)
C7 C10 1.387(8)
C7 C8 1.417(7)
C8 C9 1.400(7)
C8 C12 1.495(8)
C9 N1 1.381(7)
C9 C13 1.417(7)
N1 C10 1.359(6)
N1 H6 0.8800
C10 C11 1.509(8)
C11 H73 0.9800
C11 H74 0.9800
C11 H75 0.9800
C12 H76 0.9800
C12 H77 0.9800
C12 H78 0.9800
C13 O2 1.325(6)
C13 C14 1.359(6)
C14 C15 1.382(6)
C14 H7 0.9500
C15 O1 1.307(5)
C15 C16 1.430(6)
O1 B1 1.487(6)
O2 B1 1.465(6)
B1 F2 1.360(6)
B1 F1 1.374(6)
C16 N2 1.383(6)
C16 C17 1.389(6)
C17 C18 1.416(6)
C17 C20 1.496(6)
C18 C19 1.401(6)
C18 C22 1.463(6)
C19 N2 1.334(6)
C19 C21 1.484(7)
N2 H8 0.8800
C20 H79 0.9800
C20 H80 0.9800
C20 H81 0.9800
C21 H82 0.9800
C21 H83 0.9800
C21 H84 0.9800
C22 C23 1.397(6)
C22 C27 1.413(6)
C23 C24 1.376(7)
C23 H9 0.9500
C24 C25 1.389(7)
C24 H10 0.9500
C25 C26 1.375(8)
C25 H11 0.9500
C26 C27 1.377(7)
C26 H12 0.9500
C27 H13 0.9500
C28 C29 1.355(9)
C28 C33 1.379(8)
C28 H14 0.9500
C29 C30 1.375(9)
C29 H15 0.9500
C30 C31 1.430(8)
C30 H16 0.9500
C31 N5 1.386(8)
C31 C32 1.409(8)
C32 C46 1.407(7)
C32 C33 1.420(9)
C33 N3 1.362(8)
C34 N3 1.367(7)
C34 C35 1.387(8)
C34 C39 1.428(8)
C35 C36 1.393(8)
C35 H17 0.9500
C36 C37 1.368(8)
C36 H18 0.9500
C39 C46 1.409(8)
C39 C38 1.411(7)
C42 C41 1.368(8)
C42 C43 1.403(8)
C42 H19 0.9500
C43 C44 1.392(8)
C43 H20 0.9500
C44 N5 1.399(7)
C44 C45 1.407(8)
C45 C46 1.405(8)
C45 C40 1.430(7)
C47 N5 1.462(8)
C47 C48 1.514(9)
C47 H45 0.9900
C47 H46 0.9900
C48 C49 1.503(12)
C48 H47 0.9900
C48 H48 0.9900
C49 H85 0.9800
C49 H86 0.9800
C49 H87 0.9800
C50 C51 1.379(11)
C50 N3 1.624(12)
C50 H49 0.9900
C50 H50 0.9900
C51 C52 1.676(12)
C51 H51 0.9900
C51 H52 0.9900
C52 H88 0.9800
C52 H89 0.9800
C52 H90 0.9800
B2 F4 1.359(7)
B2 F3 1.378(6)
B2 O3 1.483(6)
B2 O4 1.491(6)
C37 C38 1.400(7)
C37 H21 0.9500
C38 N4 1.381(6)
N4 C40 1.383(6)
N4 C53 1.479(6)
C40 C41 1.402(7)
C41 H22 0.9500
C53 C54 1.529(7)
C53 H53 0.9900
C53 H54 0.9900
C54 C55 1.502(7)
C54 H55 0.9900
C54 H56 0.9900
C55 H91 0.9800
C55 H92 0.9800
C55 H93 0.9800
C56 C57 1.389(7)
C56 C61 1.411(6)
C56 H23 0.9500
C57 C58 1.385(8)
C57 H24 0.9500
C58 C59 1.382(7)
C58 H25 0.9500
C59 C60 1.383(7)
C59 H26 0.9500
C60 C61 1.395(6)
C60 H27 0.9500
C61 C62 1.467(6)
C62 C65 1.404(6)
C62 C63 1.416(6)
C63 C64 1.393(6)
C63 C67 1.490(6)
C64 N6 1.379(6)
C64 C68 1.435(6)
N6 C65 1.338(6)
N6 H28 0.8800
C65 C66 1.491(6)
C66 H94 0.9800
C66 H95 0.9800
C66 H96 0.9800
C67 H97 0.9800
C67 H98 0.9800
C67 H99 0.9800
C68 O4 1.319(5)
C68 C69 1.385(6)
C69 C70 1.376(6)
C69 H29 0.9500
C70 O3 1.322(6)
C70 C71 1.434(6)
C71 C72 1.384(7)
C71 N7 1.393(6)
C72 C73 1.422(7)
C72 C75 1.478(7)
C73 C74 1.384(7)
C73 C77 1.483(7)
C74 N7 1.336(6)
C74 C76 1.492(7)
N7 H30 0.8800
C75 H100 0.9800
C75 H101 0.9800
C75 H102 0.9800
C76 H103 0.9800
C76 H104 0.9800
C76 H105 0.9800
C77 C78 1.377(8)
C77 C82 1.387(8)
C78 C79 1.396(9)
C78 H31 0.9500
C79 C80 1.346(10)
C79 H32 0.9500
C80 C81 1.387(11)
C80 H33 0.9500
C81 C82 1.377(9)
C81 H34 0.9500
C82 H35 0.9500
C83 C84 1.363(9)
C83 C88 1.375(7)
C83 H36 0.9500
C84 C85 1.372(8)
C84 H37 0.9500
C85 C86 1.390(7)
C85 H38 0.9500
C86 N8 1.405(7)
C86 C87 1.424(8)
C87 C95 1.393(7)
C87 C88 1.419(8)
C88 N10 1.404(7)
N8 C89 1.383(6)
N8 C102 1.466(7)
C89 C90 1.384(7)
C89 C94 1.431(7)
C90 C91 1.376(8)
C90 H39 0.9500
C91 C92 1.383(7)
C91 H40 0.9500
C92 C93 1.386(7)
C92 H41 0.9500
C93 N9 1.383(6)
C93 C94 1.425(7)
C94 C95 1.395(7)
C95 C101 1.419(7)
N9 C96 1.387(6)
N9 C105 1.478(6)
C96 C97 1.386(7)
C96 C101 1.421(7)
C97 C98 1.382(7)
C97 H42 0.9500
C98 C99 1.383(7)
C98 H43 0.9500
C99 C100 1.405(8)
C99 H44 0.9500
C100 N10 1.380(7)
C100 C101 1.414(7)
N10 C108 1.496(15)
N10 C114 1.562(18)
C102 C103 1.520(7)
C102 H57 0.9900
C102 H58 0.9900
C103 C104 1.526(8)
C103 H59 0.9900
C103 H60 0.9900
C104 H106 0.9800
C104 H107 0.9800
C104 H108 0.9800
C105 C106 1.530(6)
C105 H61 0.9900
C105 H62 0.9900
C106 C107 1.509(7)
C106 H63 0.9900
C106 H64 0.9900
C107 H109 0.9800
C107 H110 0.9800
C107 H111 0.9800
C108 C109 1.53(2)
C108 H65 0.9900
C108 H66 0.9900
C109 C110 1.43(4)
C109 H67 0.9900
C109 H68 0.9900
C110 H112 0.9800
C110 H113 0.9800
C110 H114 0.9800
C114 C115 1.50(3)
C114 H69 0.9900
C114 H70 0.9900
C115 C116 1.65(4)
C115 H71 0.9900
C115 H72 0.9900
C116 H115 0.9800
C116 H116 0.9800
C116 H117 0.9800
Cl6 C111 1.760(12)
C111 Cl7 1.675(11)
Cl8 C112 1.797(8)
C112 Cl9 1.771(9)
Cl4 C113 1.812(17)
Cl5 C113 1.715(16)
C119 C120 1.382(15)
C120 C121 1.453(16)
C121 C122 1.407(15)
C122 C123 1.271(12)
C123 C124 1.324(11)

loop_
_geom_hbond_atom_site_label_D
_geom_hbond_atom_site_label_H
_geom_hbond_atom_site_label_A
_geom_hbond_distance_DH
_geom_hbond_distance_HA
_geom_hbond_distance_DA
_geom_hbond_angle_DHA
_geom_hbond_site_symmetry_A
N1 H6 Cl1 0.88 2.45 3.297(4) 161.8 .
C14 H7 Cl1 0.95 2.61 3.557(5) 179.6 .
N2 H8 Cl1 0.88 2.48 3.351(4) 169.6 .
N1 H6 Cl1 0.88 2.45 3.297(4) 161.8 .
C14 H7 Cl1 0.95 2.61 3.557(5) 179.6 .
N6 H28 Cl2 0.88 2.46 3.313(4) 163.1 .
C69 H29 Cl2 0.95 2.64 3.535(5) 157.4 .
N7 H30 Cl2 0.88 2.43 3.306(4) 173.3 .
C50 H49 Cl1 0.99 2.96 3.929(8) 167.0 .
C50 H50 N1 0.99 2.68 3.247(9) 116.8 .
C51 H52 Cl1 0.99 2.92 3.871(9) 161.3 1_455
C53 H53 F1 0.99 2.56 3.510(6) 160.5 1_455
C102 H57 Cl2 0.99 2.98 3.876(6) 150.8 .
C102 H58 N7 0.99 2.68 3.441(7) 133.9 .
C105 H62 F3 0.99 2.49 3.430(5) 157.7 1_655
C76 H104 Cl9 0.98 2.96 3.706(7) 133.4 .

loop_
_geom_torsion_atom_site_label_1
_geom_torsion_atom_site_label_2
_geom_torsion_atom_site_label_3
_geom_torsion_atom_site_label_4
_geom_torsion
C6 C1 C2 C3 1.9(11)
C1 C2 C3 C4 -1.2(12)
C2 C3 C4 C5 0.3(12)
C3 C4 C5 C6 0.0(12)
C2 C1 C6 C5 -1.6(9)
C2 C1 C6 C7 177.6(6)
C4 C5 C6 C1 0.6(10)
C4 C5 C6 C7 -178.6(7)
C1 C6 C7 C10 -50.5(9)
C5 C6 C7 C10 128.7(7)
C1 C6 C7 C8 133.2(6)
C5 C6 C7 C8 -47.6(9)
C10 C7 C8 C9 0.3(6)
C6 C7 C8 C9 177.2(5)
C10 C7 C8 C12 176.3(5)
C6 C7 C8 C12 -6.8(9)
C7 C8 C9 N1 -0.6(5)
C12 C8 C9 N1 -176.6(5)
C7 C8 C9 C13 177.8(5)
C12 C8 C9 C13 1.8(9)
C8 C9 N1 C10 0.6(5)
C13 C9 N1 C10 -178.0(4)
C9 N1 C10 C7 -0.4(6)
C9 N1 C10 C11 -178.4(5)
C8 C7 C10 N1 0.0(6)
C6 C7 C10 N1 -176.8(5)
C8 C7 C10 C11 177.7(6)
C6 C7 C10 C11 0.8(10)
N1 C9 C13 O2 -171.1(4)
C8 C9 C13 O2 10.7(8)
N1 C9 C13 C14 9.3(7)
C8 C9 C13 C14 -168.9(5)
O2 C13 C14 C15 -0.6(8)
C9 C13 C14 C15 179.0(5)
C13 C14 C15 O1 0.7(7)
C13 C14 C15 C16 -179.8(4)
C14 C15 O1 B1 2.7(7)
C16 C15 O1 B1 -176.8(4)
C14 C13 O2 B1 -3.0(7)
C9 C13 O2 B1 177.4(4)
C13 O2 B1 F2 126.7(5)
C13 O2 B1 F1 -113.0(5)
C13 O2 B1 O1 5.8(6)
C15 O1 B1 F2 -126.7(4)
C15 O1 B1 F1 113.9(5)
C15 O1 B1 O2 -5.7(6)
O1 C15 C16 N2 175.9(4)
C14 C15 C16 N2 -3.6(7)
O1 C15 C16 C17 -8.2(7)
C14 C15 C16 C17 172.3(5)
N2 C16 C17 C18 -0.1(5)
C15 C16 C17 C18 -176.3(4)
N2 C16 C17 C20 178.4(4)
C15 C16 C17 C20 2.1(7)
C16 C17 C18 C19 0.0(5)
C20 C17 C18 C19 -178.4(4)
C16 C17 C18 C22 172.9(4)
C20 C17 C18 C22 -5.6(7)
C17 C18 C19 N2 0.1(5)
C22 C18 C19 N2 -172.7(4)
C17 C18 C19 C21 -178.3(5)
C22 C18 C19 C21 8.9(8)
C18 C19 N2 C16 -0.1(5)
C21 C19 N2 C16 178.5(4)
C17 C16 N2 C19 0.1(5)
C15 C16 N2 C19 176.9(4)
C19 C18 C22 C23 -146.2(5)
C17 C18 C22 C23 42.3(7)
C19 C18 C22 C27 38.9(7)
C17 C18 C22 C27 -132.5(5)
C27 C22 C23 C24 1.4(7)
C18 C22 C23 C24 -173.6(4)
C22 C23 C24 C25 -0.1(8)
C23 C24 C25 C26 -1.9(8)
C24 C25 C26 C27 2.6(8)
C25 C26 C27 C22 -1.3(8)
C23 C22 C27 C26 -0.7(7)
C18 C22 C27 C26 174.4(5)
C33 C28 C29 C30 0.9(9)
C28 C29 C30 C31 2.0(9)
C29 C30 C31 N5 175.9(5)
C29 C30 C31 C32 -3.3(8)
N5 C31 C32 C46 2.0(7)
C30 C31 C32 C46 -178.8(5)
N5 C31 C32 C33 -177.5(5)
C30 C31 C32 C33 1.7(7)
C29 C28 C33 N3 179.5(6)
C29 C28 C33 C32 -2.6(9)
C46 C32 C33 N3 -0.2(8)
C31 C32 C33 N3 179.2(5)
C46 C32 C33 C28 -178.2(5)
C31 C32 C33 C28 1.2(8)
N3 C34 C35 C36 177.1(6)
C39 C34 C35 C36 -1.9(8)
C34 C35 C36 C37 -0.7(8)
N3 C34 C39 C46 3.9(8)
C35 C34 C39 C46 -177.0(5)
N3 C34 C39 C38 -177.1(5)
C35 C34 C39 C38 2.0(8)
C41 C42 C43 C44 -2.2(8)
C42 C43 C44 N5 -176.7(5)
C42 C43 C44 C45 2.3(8)
C43 C44 C45 C46 179.8(5)
N5 C44 C45 C46 -1.2(7)
C43 C44 C45 C40 0.4(7)
N5 C44 C45 C40 179.4(4)
C44 C45 C46 C32 1.6(7)
C40 C45 C46 C32 -179.0(4)
C44 C45 C46 C39 -179.5(4)
C40 C45 C46 C39 0.0(7)
C31 C32 C46 C45 -2.0(7)
C33 C32 C46 C45 177.4(5)
C31 C32 C46 C39 179.0(4)
C33 C32 C46 C39 -1.5(7)
C38 C39 C46 C45 1.7(7)
C34 C39 C46 C45 -179.3(5)
C38 C39 C46 C32 -179.3(4)
C34 C39 C46 C32 -0.3(7)
N5 C47 C48 C49 179.8(7)
N3 C50 C51 C52 -176.0(6)
C28 C33 N3 C34 -177.8(6)
C32 C33 N3 C34 4.2(9)
C28 C33 N3 C50 13.5(9)
C32 C33 N3 C50 -164.5(5)
C35 C34 N3 C33 174.9(6)
C39 C34 N3 C33 -6.0(9)
C35 C34 N3 C50 -16.7(9)
C39 C34 N3 C50 162.4(5)
C51 C50 N3 C33 -93.6(8)
C51 C50 N3 C34 97.0(8)
C35 C36 C37 C38 3.3(8)
C36 C37 C38 N4 177.1(4)
C36 C37 C38 C39 -3.2(7)
C46 C39 C38 N4 -0.7(7)
C34 C39 C38 N4 -179.7(4)
C46 C39 C38 C37 179.6(4)
C34 C39 C38 C37 0.6(7)
C37 C38 N4 C40 177.6(4)
C39 C38 N4 C40 -2.1(7)
C37 C38 N4 C53 -1.4(6)
C39 C38 N4 C53 178.9(4)
C38 N4 C40 C41 -176.2(4)
C53 N4 C40 C41 2.8(7)
C38 N4 C40 C45 3.8(6)
C53 N4 C40 C45 -177.3(4)
C46 C45 C40 N4 -2.6(7)
C44 C45 C40 N4 176.8(4)
C46 C45 C40 C41 177.3(4)
C44 C45 C40 C41 -3.3(7)
C43 C42 C41 C40 -0.7(8)
N4 C40 C41 C42 -176.7(5)
C45 C40 C41 C42 3.4(7)
C32 C31 N5 C44 -1.6(7)
C30 C31 N5 C44 179.2(5)
C32 C31 N5 C47 177.8(5)
C30 C31 N5 C47 -1.3(7)
C43 C44 N5 C31 -179.8(5)
C45 C44 N5 C31 1.2(7)
C43 C44 N5 C47 0.8(7)
C45 C44 N5 C47 -178.2(5)
C48 C47 N5 C31 87.9(7)
C48 C47 N5 C44 -92.7(7)
C38 N4 C53 C54 83.2(5)
C40 N4 C53 C54 -95.8(5)
N4 C53 C54 C55 -172.4(4)
C61 C56 C57 C58 0.1(8)
C56 C57 C58 C59 -0.9(8)
C57 C58 C59 C60 0.2(8)
C58 C59 C60 C61 1.3(8)
C59 C60 C61 C56 -2.0(7)
C59 C60 C61 C62 176.0(4)
C57 C56 C61 C60 1.3(7)
C57 C56 C61 C62 -176.7(5)
C60 C61 C62 C65 145.2(5)
C56 C61 C62 C65 -36.8(7)
C60 C61 C62 C63 -42.6(7)
C56 C61 C62 C63 135.4(5)
C65 C62 C63 C64 -0.5(5)
C61 C62 C63 C64 -173.9(4)
C65 C62 C63 C67 178.1(4)
C61 C62 C63 C67 4.8(7)
C62 C63 C64 N6 0.0(5)
C67 C63 C64 N6 -178.7(4)
C62 C63 C64 C68 177.5(4)
C67 C63 C64 C68 -1.1(8)
C63 C64 N6 C65 0.5(5)
C68 C64 N6 C65 -177.3(4)
C64 N6 C65 C62 -0.9(5)
C64 N6 C65 C66 -179.6(4)
C63 C62 C65 N6 0.8(5)
C61 C62 C65 N6 174.4(4)
C63 C62 C65 C66 179.4(5)
C61 C62 C65 C66 -7.1(8)
N6 C64 C68 O4 178.1(4)
C63 C64 C68 O4 0.9(7)
N6 C64 C68 C69 0.4(7)
C63 C64 C68 C69 -176.8(4)
O4 C68 C69 C70 -6.5(7)
C64 C68 C69 C70 171.1(4)
C68 C69 C70 O3 8.0(7)
C68 C69 C70 C71 -169.5(4)
C69 C70 O3 B2 11.5(6)
C71 C70 O3 B2 -170.9(4)
F4 B2 O3 C70 -148.6(4)
F3 B2 O3 C70 89.3(5)
O4 B2 O3 C70 -29.1(6)
C69 C68 O4 B2 -14.2(6)
C64 C68 O4 B2 168.1(4)
F4 B2 O4 C68 150.1(4)
F3 B2 O4 C68 -88.3(5)
O3 B2 O4 C68 30.5(6)
O3 C70 C71 C72 5.1(8)
C69 C70 C71 C72 -177.3(5)
O3 C70 C71 N7 -174.0(4)
C69 C70 C71 N7 3.5(7)
N7 C71 C72 C73 -0.9(6)
C70 C71 C72 C73 179.9(5)
N7 C71 C72 C75 177.5(5)
C70 C71 C72 C75 -1.7(9)
C71 C72 C73 C74 1.9(6)
C75 C72 C73 C74 -176.4(5)
C71 C72 C73 C77 -174.1(5)
C75 C72 C73 C77 7.6(9)
C72 C73 C74 N7 -2.3(6)
C77 C73 C74 N7 173.7(5)
C72 C73 C74 C76 178.9(6)
C77 C73 C74 C76 -5.1(10)
C73 C74 N7 C71 1.7(6)
C76 C74 N7 C71 -179.3(5)
C72 C71 N7 C74 -0.5(6)
C70 C71 N7 C74 178.8(4)
C74 C73 C77 C78 57.7(9)
C72 C73 C77 C78 -127.1(6)
C74 C73 C77 C82 -122.1(7)
C72 C73 C77 C82 53.2(9)
C82 C77 C78 C79 -3.0(9)
C73 C77 C78 C79 177.3(6)
C77 C78 C79 C80 0.3(11)
C78 C79 C80 C81 1.8(12)
C79 C80 C81 C82 -1.2(12)
C80 C81 C82 C77 -1.6(11)
C78 C77 C82 C81 3.7(10)
C73 C77 C82 C81 -176.6(6)
C88 C83 C84 C85 0.3(8)
C83 C84 C85 C86 -1.0(8)
C84 C85 C86 N8 -179.8(4)
C84 C85 C86 C87 0.7(7)
C85 C86 C87 C95 179.9(5)
N8 C86 C87 C95 0.4(7)
C85 C86 C87 C88 0.3(7)
N8 C86 C87 C88 -179.2(4)
C84 C83 C88 N10 -177.0(5)
C84 C83 C88 C87 0.8(8)
C95 C87 C88 C83 179.4(5)
C86 C87 C88 C83 -1.0(7)
C95 C87 C88 N10 -2.7(7)
C86 C87 C88 N10 176.9(5)
C85 C86 N8 C89 174.6(4)
C87 C86 N8 C89 -5.9(7)
C85 C86 N8 C102 -7.2(7)
C87 C86 N8 C102 172.2(4)
C86 N8 C89 C90 -173.6(5)
C102 N8 C89 C90 8.3(7)
C86 N8 C89 C94 7.6(6)
C102 N8 C89 C94 -170.6(4)
N8 C89 C90 C91 -177.0(5)
C94 C89 C90 C91 1.8(7)
C89 C90 C91 C92 0.6(8)
C90 C91 C92 C93 -2.4(7)
C91 C92 C93 N9 -178.6(4)
C91 C92 C93 C94 1.5(7)
N9 C93 C94 C95 1.1(6)
C92 C93 C94 C95 -179.0(4)
N9 C93 C94 C89 -179.1(4)
C92 C93 C94 C89 0.8(6)
N8 C89 C94 C95 -3.8(6)
C90 C89 C94 C95 177.3(4)
N8 C89 C94 C93 176.3(4)
C90 C89 C94 C93 -2.5(7)
C88 C87 C95 C94 -177.2(4)
C86 C87 C95 C94 3.2(7)
C88 C87 C95 C101 3.5(7)
C86 C87 C95 C101 -176.0(4)
C93 C94 C95 C87 178.3(4)
C89 C94 C95 C87 -1.5(7)
C93 C94 C95 C101 -2.4(6)
C89 C94 C95 C101 177.7(4)
C92 C93 N9 C96 -177.5(4)
C94 C93 N9 C96 2.4(6)
C92 C93 N9 C105 2.8(6)
C94 C93 N9 C105 -177.2(4)
C93 N9 C96 C97 174.9(4)
C105 N9 C96 C97 -5.5(7)
C93 N9 C96 C101 -4.3(6)
C105 N9 C96 C101 175.3(4)
N9 C96 C97 C98 178.0(4)
C101 C96 C97 C98 -2.8(7)
C96 C97 C98 C99 -0.1(8)
C97 C98 C99 C100 2.0(8)
C98 C99 C100 N10 -179.6(5)
C98 C99 C100 C101 -0.8(8)
N10 C100 C101 C95 -3.0(7)
C99 C100 C101 C95 178.2(5)
N10 C100 C101 C96 176.7(5)
C99 C100 C101 C96 -2.2(7)
C87 C95 C101 C100 -0.7(7)
C94 C95 C101 C100 -179.9(4)
C87 C95 C101 C96 179.7(4)
C94 C95 C101 C96 0.4(7)
C97 C96 C101 C100 4.0(7)
N9 C96 C101 C100 -176.8(4)
C97 C96 C101 C95 -176.4(4)
N9 C96 C101 C95 2.8(7)
C99 C100 N10 C88 -177.4(5)
C101 C100 N10 C88 3.9(8)
C99 C100 N10 C108 -20.7(9)
C101 C100 N10 C108 160.5(7)
C99 C100 N10 C114 26.2(9)
C101 C100 N10 C114 -152.6(7)
C83 C88 N10 C100 176.8(5)
C87 C88 N10 C100 -1.0(8)
C83 C88 N10 C108 19.7(9)
C87 C88 N10 C108 -158.1(6)
C83 C88 N10 C114 -27.0(9)
C87 C88 N10 C114 155.2(7)
C89 N8 C102 C103 -90.8(6)
C86 N8 C102 C103 91.0(6)
N8 C102 C103 C104 174.6(5)
C93 N9 C105 C106 -83.3(5)
C96 N9 C105 C106 97.1(5)
N9 C105 C106 C107 170.3(4)
C100 N10 C108 C109 101.7(9)
C88 N10 C108 C109 -100.1(10)
N10 C108 C109 C110 175.4(17)
C100 N10 C114 C115 -101.0(10)
C88 N10 C114 C115 101.3(10)
N10 C114 C115 C116 177.0(14)
C119 C120 C121 C122 -77(3)
C120 C121 C122 C123 -90(3)
